data_4071328
loop_
_publ_author_name
'Yang, Liangru'
'Kr\"uger, Anneke'
'Neels, Antonia'
'Albrecht, Martin'

_publ_section_title
;
 Rhodium(III) Complexes Containing C4-Bound N-Heterocyclic Carbenes:
 Synthesis, Coordination Chemistry, and Catalytic Activity in Transfer
 Hydrogenation
;
_journal_issue 13
_journal_name_full Organometallics
_journal_page_first 3161
_journal_paper_doi 10.1021/om800110c
_journal_volume 27
_journal_year 2008
_chemical_formula_sum 'C23 H37 I3 N7 Rh'
_chemical_formula_weight 895.21
_chemical_name_systematic
; 
 ? 
;
_space_group_IT_number 2
_symmetry_cell_setting triclinic
_symmetry_space_group_name_Hall '-P 1'
_symmetry_space_group_name_H-M 'P -1'
_atom_sites_solution_hydrogens geom
_atom_sites_solution_primary direct
_atom_sites_solution_secondary difmap
_audit_creation_method SHELXL-97
_cell_angle_alpha 105.961(5)
_cell_angle_beta 95.541(5)
_cell_angle_gamma 103.501(5)
_cell_formula_units_Z 2
_cell_length_a 9.8916(7)
_cell_length_b 11.2101(7)
_cell_length_c 15.4797(10)
_cell_measurement_reflns_used 25522
_cell_measurement_temperature 173(2)
_cell_measurement_theta_max 29.57
_cell_measurement_theta_min 1.97
_cell_volume 1580.80(19)
_computing_cell_refinement 'STOE X-AREA'
_computing_data_collection 'STOE X-AREA'
_computing_data_reduction 'STOE X-RED'
_computing_structure_refinement 'SHELXL-97 (Sheldrick, 1997)'
_computing_structure_solution 'SHELXS-97 (Sheldrick, 1990)'
_diffrn_ambient_temperature 173(2)
_diffrn_detector_area_resol_mean 6.67
_diffrn_measured_fraction_theta_full 0.988
_diffrn_measured_fraction_theta_max 0.988
_diffrn_measurement_device_type 'STOE IPDS 2'
_diffrn_measurement_method 'rotation method'
_diffrn_radiation_monochromator graphite
_diffrn_radiation_source 'fine-focus sealed tube'
_diffrn_radiation_type MoK\a
_diffrn_radiation_wavelength 0.71073
_diffrn_reflns_av_R_equivalents 0.0290
_diffrn_reflns_av_sigmaI/netI 0.0249
_diffrn_reflns_limit_h_max 13
_diffrn_reflns_limit_h_min -13
_diffrn_reflns_limit_k_max 15
_diffrn_reflns_limit_k_min -15
_diffrn_reflns_limit_l_max 21
_diffrn_reflns_limit_l_min -21
_diffrn_reflns_number 21695
_diffrn_reflns_theta_full 29.24
_diffrn_reflns_theta_max 29.24
_diffrn_reflns_theta_min 1.96
_exptl_absorpt_coefficient_mu 3.493
_exptl_absorpt_correction_T_max 0.502
_exptl_absorpt_correction_T_min 0.226
_exptl_absorpt_correction_type multi-scan
_exptl_absorpt_process_details 'MULscanABS, (PLATON03, Speck, 2003)'
_exptl_crystal_colour orange
_exptl_crystal_density_diffrn 1.881
_exptl_crystal_density_method 'not measured'
_exptl_crystal_description rod
_exptl_crystal_F_000 856
_exptl_crystal_size_max .35
_exptl_crystal_size_mid .30
_exptl_crystal_size_min .20
_refine_diff_density_max 0.619
_refine_diff_density_min -1.310
_refine_diff_density_rms 0.107
_refine_ls_extinction_method none
_refine_ls_goodness_of_fit_ref 1.044
_refine_ls_hydrogen_treatment constr
_refine_ls_matrix_type full
_refine_ls_number_parameters 314
_refine_ls_number_reflns 8490
_refine_ls_number_restraints 0
_refine_ls_restrained_S_all 1.044
_refine_ls_R_factor_all 0.0314
_refine_ls_R_factor_gt 0.0248
_refine_ls_shift/su_max 0.002
_refine_ls_shift/su_mean 0.000
_refine_ls_structure_factor_coef Fsqd
_refine_ls_weighting_details 'calc w=1/[\s^2^(Fo^2^)+(0.0350P)^2^+0.2841P] where P=(Fo^2^+2Fc^2^)/3'
_refine_ls_weighting_scheme calc
_refine_ls_wR_factor_gt 0.0584
_refine_ls_wR_factor_ref 0.0603
_reflns_number_gt 7374
_reflns_number_total 8490
_reflns_threshold_expression >2sigma(I)
_cod_data_source_file om800110c-file013.cif
_cod_data_source_block compound-3a
_cod_original_cell_volume 1580.80(18)
_cod_database_code 4071328

loop_
_symmetry_equiv_pos_as_xyz
'x, y, z'
'-x, -y, -z'

loop_
_atom_site_label
_atom_site_type_symbol
_atom_site_fract_x
_atom_site_fract_y
_atom_site_fract_z
_atom_site_U_iso_or_equiv
_atom_site_adp_type
_atom_site_occupancy
_atom_site_symmetry_multiplicity
_atom_site_calc_flag
_atom_site_refinement_flags
C1 C 0.6774(2) 0.6726(2) 0.22721(15) 0.0227(4) Uani 1 1 d .
C2 C 0.6059(2) 0.5481(2) 0.21440(16) 0.0257(4) Uani 1 1 d .
H2A H 0.6267 0.4743 0.1769 0.031 Uiso 1 1 calc R
C3 C 0.4988(2) 0.6669(2) 0.30893(16) 0.0252(4) Uani 1 1 d .
C4 C 0.6389(2) 0.8843(2) 0.31707(16) 0.0244(4) Uani 1 1 d .
H4A H 0.6036 0.9134 0.2666 0.029 Uiso 1 1 calc R
H4B H 0.5909 0.9130 0.3691 0.029 Uiso 1 1 calc R
C5 C 0.8906(2) 0.9019(2) 0.29284(15) 0.0213(4) Uani 1 1 d .
C6 C 1.0155(2) 0.9852(2) 0.33986(15) 0.0245(4) Uani 1 1 d .
H6A H 1.1054 0.9853 0.3232 0.029 Uiso 1 1 calc R
C7 C 0.8515(2) 1.0415(2) 0.41857(15) 0.0210(4) Uani 1 1 d .
C8 C 0.3955(3) 0.4287(3) 0.26692(19) 0.0332(5) Uani 1 1 d .
H8A H 0.3593 0.4461 0.3253 0.040 Uiso 1 1 calc R
H8B H 0.4444 0.3604 0.2640 0.040 Uiso 1 1 calc R
C9 C 0.2720(3) 0.3806(3) 0.18827(18) 0.0320(5) Uani 1 1 d .
H9A H 0.2289 0.4517 0.1876 0.038 Uiso 1 1 calc R
H9B H 0.3073 0.3552 0.1301 0.038 Uiso 1 1 calc R
C10 C 0.1600(3) 0.2667(3) 0.1947(2) 0.0378(6) Uani 1 1 d .
H10A H 0.1174 0.2945 0.2495 0.045 Uiso 1 1 calc R
H10B H 0.2049 0.1990 0.2019 0.045 Uiso 1 1 calc R
C11 C 0.0446(3) 0.2104(4) 0.1112(2) 0.0496(8) Uani 1 1 d .
H11A H 0.0857 0.1797 0.0570 0.074 Uiso 1 1 calc R
H11B H -0.0005 0.2769 0.1039 0.074 Uiso 1 1 calc R
H11C H -0.0260 0.1382 0.1188 0.074 Uiso 1 1 calc R
C12 C 0.4000(3) 0.7111(3) 0.36875(19) 0.0349(6) Uani 1 1 d .
H12C H 0.3742 0.7835 0.3543 0.052 Uiso 1 1 calc R
H12B H 0.4458 0.7387 0.4327 0.052 Uiso 1 1 calc R
H12A H 0.3148 0.6401 0.3587 0.052 Uiso 1 1 calc R
C13 C 1.0993(2) 1.1758(2) 0.48416(16) 0.0263(4) Uani 1 1 d .
H13A H 1.1913 1.1557 0.4816 0.032 Uiso 1 1 calc R
H13B H 1.0773 1.1815 0.5460 0.032 Uiso 1 1 calc R
C14 C 1.1109(3) 1.3038(3) 0.46830(19) 0.0364(6) Uani 1 1 d .
H14A H 1.0244 1.3309 0.4803 0.044 Uiso 1 1 calc R
H14B H 1.1192 1.2954 0.4038 0.044 Uiso 1 1 calc R
C15 C 1.2392(3) 1.4061(3) 0.5304(2) 0.0464(7) Uani 1 1 d .
H15A H 1.2390 1.4043 0.5940 0.056 Uiso 1 1 calc R
H15B H 1.3264 1.3862 0.5116 0.056 Uiso 1 1 calc R
C16 C 1.2391(6) 1.5387(4) 0.5263(3) 0.0801(15) Uani 1 1 d .
H16A H 1.1606 1.5639 0.5535 0.120 Uiso 1 1 calc R
H16B H 1.2281 1.5381 0.4626 0.120 Uiso 1 1 calc R
H16C H 1.3284 1.6005 0.5602 0.120 Uiso 1 1 calc R
C17 C 0.7799(2) 1.1082(2) 0.48878(16) 0.0252(4) Uani 1 1 d .
H17C H 0.8507 1.1742 0.5378 0.038 Uiso 1 1 calc R
H17B H 0.7240 1.0455 0.5139 0.038 Uiso 1 1 calc R
H17A H 0.7176 1.1490 0.4611 0.038 Uiso 1 1 calc R
C18 C 0.7571(3) 0.4940(3) 0.00565(18) 0.0318(5) Uani 1 1 d .
C19 C 0.7019(4) 0.3752(3) -0.0694(2) 0.0509(8) Uani 1 1 d .
H19A H 0.6613 0.3047 -0.0457 0.076 Uiso 1 1 calc R
H19B H 0.7786 0.3550 -0.1013 0.076 Uiso 1 1 calc R
H19C H 0.6288 0.3856 -0.1119 0.076 Uiso 1 1 calc R
C20 C 1.1317(3) 0.8887(3) 0.11850(17) 0.0294(5) Uani 1 1 d .
C21 C 1.2593(3) 0.9553(3) 0.0932(2) 0.0395(6) Uani 1 1 d .
H21A H 1.2915 0.8931 0.0477 0.059 Uiso 1 1 calc R
H21B H 1.3331 0.9962 0.1474 0.059 Uiso 1 1 calc R
H21C H 1.2392 1.0213 0.0675 0.059 Uiso 1 1 calc R
C22 C -0.2935(4) 0.2311(3) 0.1716(2) 0.0480(7) Uani 1 1 d .
C23 C -0.2249(4) 0.2198(4) 0.2546(2) 0.0530(8) Uani 1 1 d .
H23A H -0.1858 0.1454 0.2399 0.079 Uiso 1 1 calc R
H23B H -0.2938 0.2081 0.2951 0.079 Uiso 1 1 calc R
H23C H -0.1486 0.2984 0.2851 0.079 Uiso 1 1 calc R
I1 I 0.997177(17) 0.631155(16) 0.265990(11) 0.03059(4) Uani 1 1 d .
I2 I 0.694455(18) 0.856743(17) 0.089784(11) 0.03224(5) Uani 1 1 d .
I3 I 0.421367(16) 0.120781(17) 0.360903(12) 0.03056(5) Uani 1 1 d .
N1 N 0.4970(2) 0.5463(2) 0.26524(14) 0.0267(4) Uani 1 1 d .
N2 N 0.60828(19) 0.74462(19) 0.28767(13) 0.0222(4) Uani 1 1 d .
N3 N 0.79006(19) 0.93976(18) 0.34418(13) 0.0208(3) Uani 1 1 d .
N4 N 0.9897(2) 1.07075(19) 0.41678(13) 0.0220(4) Uani 1 1 d .
N5 N 0.7969(2) 0.5867(2) 0.06556(14) 0.0284(4) Uani 1 1 d .
N6 N 1.0308(2) 0.8362(2) 0.13792(14) 0.0288(4) Uani 1 1 d .
N7 N -0.3453(5) 0.2414(4) 0.1068(3) 0.0727(10) Uani 1 1 d .
Rh1 Rh 0.847063(17) 0.750009(16) 0.181721(11) 0.02108(4) Uani 1 1 d .

loop_
_atom_site_aniso_label
_atom_site_aniso_U_11
_atom_site_aniso_U_22
_atom_site_aniso_U_33
_atom_site_aniso_U_23
_atom_site_aniso_U_13
_atom_site_aniso_U_12
C1 0.0217(10) 0.0251(11) 0.0209(10) 0.0046(8) 0.0034(8) 0.0083(9)
C2 0.0254(11) 0.0236(11) 0.0261(11) 0.0043(9) 0.0032(9) 0.0070(9)
C3 0.0189(10) 0.0292(12) 0.0237(11) 0.0046(9) 0.0014(8) 0.0044(9)
C4 0.0201(10) 0.0217(11) 0.0281(11) 0.0013(9) 0.0025(8) 0.0072(8)
C5 0.0211(10) 0.0220(10) 0.0210(10) 0.0040(8) 0.0073(8) 0.0079(8)
C6 0.0223(10) 0.0276(11) 0.0215(10) 0.0033(9) 0.0061(8) 0.0072(9)
C7 0.0206(10) 0.0209(10) 0.0203(10) 0.0038(8) 0.0032(8) 0.0067(8)
C8 0.0337(13) 0.0283(13) 0.0352(13) 0.0122(11) 0.0043(11) 0.0016(10)
C9 0.0295(12) 0.0327(13) 0.0316(13) 0.0103(10) 0.0058(10) 0.0035(10)
C10 0.0335(13) 0.0356(14) 0.0373(14) 0.0096(12) 0.0085(11) -0.0026(11)
C11 0.0325(14) 0.061(2) 0.0410(17) 0.0069(15) 0.0046(12) -0.0033(14)
C12 0.0246(12) 0.0397(15) 0.0360(14) 0.0046(11) 0.0105(10) 0.0065(11)
C13 0.0209(10) 0.0270(12) 0.0237(11) 0.0010(9) 0.0003(8) 0.0023(9)
C14 0.0403(14) 0.0287(13) 0.0331(13) 0.0063(11) 0.0031(11) 0.0010(11)
C15 0.0423(16) 0.0352(16) 0.0467(17) 0.0006(13) 0.0122(13) -0.0056(13)
C16 0.113(4) 0.0335(19) 0.073(3) 0.0080(18) 0.019(3) -0.011(2)
C17 0.0229(10) 0.0270(11) 0.0230(10) 0.0013(9) 0.0050(8) 0.0087(9)
C18 0.0406(14) 0.0305(13) 0.0263(12) 0.0090(10) 0.0080(10) 0.0122(11)
C19 0.084(3) 0.0268(14) 0.0334(15) 0.0027(12) 0.0054(16) 0.0081(15)
C20 0.0329(12) 0.0314(13) 0.0246(11) 0.0065(9) 0.0080(10) 0.0110(10)
C21 0.0396(15) 0.0373(15) 0.0434(16) 0.0148(12) 0.0193(13) 0.0059(12)
C22 0.058(2) 0.0387(16) 0.0488(18) 0.0089(14) 0.0150(16) 0.0190(15)
C23 0.0492(19) 0.066(2) 0.0413(17) 0.0136(16) 0.0149(15) 0.0112(17)
I1 0.02843(8) 0.03388(9) 0.02998(8) 0.00592(6) 0.00288(6) 0.01497(7)
I2 0.03463(9) 0.03658(9) 0.02951(8) 0.01421(7) 0.00496(6) 0.01267(7)
I3 0.02130(7) 0.03503(9) 0.03667(9) 0.01221(7) 0.00553(6) 0.00855(6)
N1 0.0249(9) 0.0238(10) 0.0296(10) 0.0075(8) 0.0049(8) 0.0041(8)
N2 0.0167(8) 0.0234(9) 0.0243(9) 0.0032(7) 0.0042(7) 0.0058(7)
N3 0.0187(8) 0.0210(9) 0.0206(9) 0.0030(7) 0.0036(7) 0.0054(7)
N4 0.0183(8) 0.0234(9) 0.0201(9) 0.0021(7) 0.0021(7) 0.0040(7)
N5 0.0305(10) 0.0287(11) 0.0234(10) 0.0024(8) 0.0051(8) 0.0094(9)
N6 0.0293(10) 0.0323(11) 0.0247(10) 0.0064(8) 0.0096(8) 0.0093(9)
N7 0.101(3) 0.066(2) 0.062(2) 0.0210(18) 0.008(2) 0.046(2)
Rh1 0.02034(8) 0.02244(9) 0.01878(8) 0.00272(6) 0.00466(6) 0.00639(7)

loop_
_atom_type_symbol
_atom_type_description
_atom_type_scat_dispersion_real
_atom_type_scat_dispersion_imag
_atom_type_scat_source
C C 0.0033 0.0016 'International Tables Vol C Tables 4.2.6.8 and 6.1.1.4'
H H 0.0000 0.0000 'International Tables Vol C Tables 4.2.6.8 and 6.1.1.4'
I I -0.4742 1.8119 'International Tables Vol C Tables 4.2.6.8 and 6.1.1.4'
N N 0.0061 0.0033 'International Tables Vol C Tables 4.2.6.8 and 6.1.1.4'
Rh Rh -1.1178 0.9187 'International Tables Vol C Tables 4.2.6.8 and 6.1.1.4'

loop_
_geom_angle_atom_site_label_1
_geom_angle_atom_site_label_2
_geom_angle_atom_site_label_3
_geom_angle
C2 C1 N2 104.1(2)
C2 C1 Rh1 131.97(17)
N2 C1 Rh1 123.84(17)
C1 C2 N1 108.9(2)
C1 C2 H2A 125.5
N1 C2 H2A 125.5
N1 C3 N2 106.8(2)
N1 C3 C12 127.8(2)
N2 C3 C12 125.4(2)
N3 C4 N2 109.13(17)
N3 C4 H4A 109.9
N2 C4 H4A 109.9
N3 C4 H4B 109.9
N2 C4 H4B 109.9
H4A C4 H4B 108.3
C6 C5 N3 104.39(19)
C6 C5 Rh1 131.07(16)
N3 C5 Rh1 124.40(16)
C5 C6 N4 108.64(19)
C5 C6 H6A 125.7
N4 C6 H6A 125.7
N4 C7 N3 106.71(18)
N4 C7 C17 126.5(2)
N3 C7 C17 126.8(2)
N1 C8 C9 112.4(2)
N1 C8 H8A 109.1
C9 C8 H8A 109.1
N1 C8 H8B 109.1
C9 C8 H8B 109.1
H8A C8 H8B 107.8
C10 C9 C8 112.6(2)
C10 C9 H9A 109.1
C8 C9 H9A 109.1
C10 C9 H9B 109.1
C8 C9 H9B 109.1
H9A C9 H9B 107.8
C9 C10 C11 112.3(2)
C9 C10 H10A 109.1
C11 C10 H10A 109.1
C9 C10 H10B 109.1
C11 C10 H10B 109.1
H10A C10 H10B 107.9
C10 C11 H11A 109.5
C10 C11 H11B 109.5
H11A C11 H11B 109.5
C10 C11 H11C 109.5
H11A C11 H11C 109.5
H11B C11 H11C 109.5
C3 C12 H12C 109.5
C3 C12 H12B 109.5
H12C C12 H12B 109.5
C3 C12 H12A 109.5
H12C C12 H12A 109.5
H12B C12 H12A 109.5
N4 C13 C14 112.6(2)
N4 C13 H13A 109.1
C14 C13 H13A 109.1
N4 C13 H13B 109.1
C14 C13 H13B 109.1
H13A C13 H13B 107.8
C13 C14 C15 110.9(2)
C13 C14 H14A 109.5
C15 C14 H14A 109.5
C13 C14 H14B 109.5
C15 C14 H14B 109.5
H14A C14 H14B 108.1
C16 C15 C14 111.4(3)
C16 C15 H15A 109.4
C14 C15 H15A 109.4
C16 C15 H15B 109.4
C14 C15 H15B 109.4
H15A C15 H15B 108.0
C15 C16 H16A 109.5
C15 C16 H16B 109.5
H16A C16 H16B 109.5
C15 C16 H16C 109.5
H16A C16 H16C 109.5
H16B C16 H16C 109.5
C7 C17 H17C 109.5
C7 C17 H17B 109.5
H17C C17 H17B 109.5
C7 C17 H17A 109.5
H17C C17 H17A 109.5
H17B C17 H17A 109.5
N5 C18 C19 178.0(3)
C18 C19 H19A 109.5
C18 C19 H19B 109.5
H19A C19 H19B 109.5
C18 C19 H19C 109.5
H19A C19 H19C 109.5
H19B C19 H19C 109.5
N6 C20 C21 179.6(3)
C20 C21 H21A 109.5
C20 C21 H21B 109.5
H21A C21 H21B 109.5
C20 C21 H21C 109.5
H21A C21 H21C 109.5
H21B C21 H21C 109.5
N7 C22 C23 178.9(5)
C22 C23 H23A 109.5
C22 C23 H23B 109.5
H23A C23 H23B 109.5
C22 C23 H23C 109.5
H23A C23 H23C 109.5
H23B C23 H23C 109.5
C3 N1 C2 109.05(19)
C3 N1 C8 126.5(2)
C2 N1 C8 124.5(2)
C3 N2 C1 111.1(2)
C3 N2 C4 123.36(19)
C1 N2 C4 125.27(19)
C7 N3 C5 111.10(18)
C7 N3 C4 124.12(18)
C5 N3 C4 124.58(19)
C7 N4 C6 109.16(19)
C7 N4 C13 126.26(19)
C6 N4 C13 124.58(19)
C18 N5 Rh1 173.0(2)
C20 N6 Rh1 176.1(2)
C5 Rh1 C1 88.60(9)
C5 Rh1 N5 178.52(8)
C1 Rh1 N5 89.93(9)
C5 Rh1 N6 89.62(8)
C1 Rh1 N6 178.05(9)
N5 Rh1 N6 91.84(8)
C5 Rh1 I2 91.85(6)
C1 Rh1 I2 90.45(6)
N5 Rh1 I2 88.39(6)
N6 Rh1 I2 90.39(6)
C5 Rh1 I1 91.32(6)
C1 Rh1 I1 89.57(6)
N5 Rh1 I1 88.44(6)
N6 Rh1 I1 89.69(6)
I2 Rh1 I1 176.828(9)

loop_
_geom_bond_atom_site_label_1
_geom_bond_atom_site_label_2
_geom_bond_distance
C1 C2 1.359(3)
C1 N2 1.400(3)
C1 Rh1 1.988(2)
C2 N1 1.394(3)
C2 H2A 0.9500
C3 N1 1.330(3)
C3 N2 1.351(3)
C3 C12 1.485(3)
C4 N3 1.449(3)
C4 N2 1.453(3)
C4 H4A 0.9900
C4 H4B 0.9900
C5 C6 1.357(3)
C5 N3 1.402(3)
C5 Rh1 1.987(2)
C6 N4 1.395(3)
C6 H6A 0.9500
C7 N4 1.335(3)
C7 N3 1.347(3)
C7 C17 1.480(3)
C8 N1 1.467(3)
C8 C9 1.520(4)
C8 H8A 0.9900
C8 H8B 0.9900
C9 C10 1.516(4)
C9 H9A 0.9900
C9 H9B 0.9900
C10 C11 1.517(4)
C10 H10A 0.9900
C10 H10B 0.9900
C11 H11A 0.9800
C11 H11B 0.9800
C11 H11C 0.9800
C12 H12C 0.9800
C12 H12B 0.9800
C12 H12A 0.9800
C13 N4 1.469(3)
C13 C14 1.502(4)
C13 H13A 0.9900
C13 H13B 0.9900
C14 C15 1.526(4)
C14 H14A 0.9900
C14 H14B 0.9900
C15 C16 1.506(5)
C15 H15A 0.9900
C15 H15B 0.9900
C16 H16A 0.9800
C16 H16B 0.9800
C16 H16C 0.9800
C17 H17C 0.9800
C17 H17B 0.9800
C17 H17A 0.9800
C18 N5 1.142(3)
C18 C19 1.452(4)
C19 H19A 0.9800
C19 H19B 0.9800
C19 H19C 0.9800
C20 N6 1.146(3)
C20 C21 1.456(4)
C21 H21A 0.9800
C21 H21B 0.9800
C21 H21C 0.9800
C22 N7 1.129(5)
C22 C23 1.445(5)
C23 H23A 0.9800
C23 H23B 0.9800
C23 H23C 0.9800
I1 Rh1 2.6809(3)
I2 Rh1 2.6647(3)
N5 Rh1 2.103(2)
N6 Rh1 2.115(2)

loop_
_geom_torsion_atom_site_label_1
_geom_torsion_atom_site_label_2
_geom_torsion_atom_site_label_3
_geom_torsion_atom_site_label_4
_geom_torsion
N2 C1 C2 N1 0.4(3)
Rh1 C1 C2 N1 177.31(17)
N3 C5 C6 N4 -0.3(2)
Rh1 C5 C6 N4 -176.17(17)
N1 C8 C9 C10 -174.5(2)
C8 C9 C10 C11 -174.0(3)
N4 C13 C14 C15 -171.6(2)
C13 C14 C15 C16 -170.8(3)
N2 C3 N1 C2 -1.0(3)
C12 C3 N1 C2 178.1(2)
N2 C3 N1 C8 -179.3(2)
C12 C3 N1 C8 -0.2(4)
C1 C2 N1 C3 0.3(3)
C1 C2 N1 C8 178.7(2)
C9 C8 N1 C3 93.5(3)
C9 C8 N1 C2 -84.5(3)
N1 C3 N2 C1 1.2(3)
C12 C3 N2 C1 -177.9(2)
N1 C3 N2 C4 175.4(2)
C12 C3 N2 C4 -3.8(4)
C2 C1 N2 C3 -1.0(3)
Rh1 C1 N2 C3 -178.25(16)
C2 C1 N2 C4 -175.0(2)
Rh1 C1 N2 C4 7.8(3)
N3 C4 N2 C3 139.1(2)
N3 C4 N2 C1 -47.6(3)
N4 C7 N3 C5 0.0(2)
C17 C7 N3 C5 -180.0(2)
N4 C7 N3 C4 -175.1(2)
C17 C7 N3 C4 4.9(4)
C6 C5 N3 C7 0.2(2)
Rh1 C5 N3 C7 176.40(15)
C6 C5 N3 C4 175.2(2)
Rh1 C5 N3 C4 -8.5(3)
N2 C4 N3 C7 -137.7(2)
N2 C4 N3 C5 47.8(3)
N3 C7 N4 C6 -0.2(2)
C17 C7 N4 C6 179.8(2)
N3 C7 N4 C13 179.7(2)
C17 C7 N4 C13 -0.3(4)
C5 C6 N4 C7 0.3(3)
C5 C6 N4 C13 -179.6(2)
C14 C13 N4 C7 -81.5(3)
C14 C13 N4 C6 98.4(3)
C19 C18 N5 Rh1 8(10)
C21 C20 N6 Rh1 -130(46)
C6 C5 Rh1 C1 150.6(2)
N3 C5 Rh1 C1 -24.51(19)
C6 C5 Rh1 N5 142(3)
N3 C5 Rh1 N5 -34(3)
C6 C5 Rh1 N6 -28.6(2)
N3 C5 Rh1 N6 156.27(19)
C6 C5 Rh1 I2 -119.0(2)
N3 C5 Rh1 I2 65.90(18)
C6 C5 Rh1 I1 61.1(2)
N3 C5 Rh1 I1 -114.05(18)
C2 C1 Rh1 C5 -151.6(2)
N2 C1 Rh1 C5 24.77(19)
C2 C1 Rh1 N5 28.1(2)
N2 C1 Rh1 N5 -155.46(19)
C2 C1 Rh1 N6 -128(2)
N2 C1 Rh1 N6 49(3)
C2 C1 Rh1 I2 116.5(2)
N2 C1 Rh1 I2 -67.07(18)
C2 C1 Rh1 I1 -60.3(2)
N2 C1 Rh1 I1 116.10(18)
C18 N5 Rh1 C5 15(4)
C18 N5 Rh1 C1 6.0(17)
C18 N5 Rh1 N6 -174.8(17)
C18 N5 Rh1 I2 -84.5(17)
C18 N5 Rh1 I1 95.5(17)
C20 N6 Rh1 C5 -1(3)
C20 N6 Rh1 C1 -25(5)
C20 N6 Rh1 N5 179(100)
C20 N6 Rh1 I2 91(3)
C20 N6 Rh1 I1 -93(3)
